data_1557724
loop_
_publ_author_name
'Weder, Nicola'
'Probst, Benjamin'
'S\'every, Laurent'
'Fern\'andez-Ter\'an, Ricardo J.'
'Beckord, Jan'
'Blacque, Olivier'
'Tilley, S. David'
'Hamm, Peter'
'Osterwalder, J\"urg'
'Alberto, Roger'

_publ_section_title
;
 Mechanistic insights into photocatalysis and over two days of stable H2
 generation in electrocatalysis by a molecular cobalt catalyst immobilized
 on TiO2
;
_journal_issue 8
_journal_name_full 'Catalysis Science &amp; Technology'
_journal_page_first 2549
_journal_page_last 2560
_journal_paper_doi 10.1039/D0CY00330A
_journal_volume 10
_journal_year 2020
_chemical_formula_moiety 'C24 H20 Br2 Co N4 O2, 2(C H4 O)'
_chemical_formula_sum 'C26 H28 Br2 Co N4 O4'
_chemical_formula_weight 679.27
_space_group_crystal_system monoclinic
_space_group_IT_number 14
_space_group_name_Hall '-P 2yn'
_space_group_name_H-M_alt 'P 1 21/n 1'
_atom_sites_solution_hydrogens mixed
_atom_sites_solution_primary dual
_audit_creation_date 2017-11-07
_audit_creation_method
;
Olex2 1.2
(compiled 2017.08.10 svn.r3458 for OlexSys, GUI svn.r5381)
;
_audit_update_record
;
2019-10-08 deposited with the CCDC.	2020-03-16 downloaded from the CCDC.
;
_cell_angle_alpha 90
_cell_angle_beta 95.751(1)
_cell_angle_gamma 90
_cell_formula_units_Z 2
_cell_length_a 8.0833(1)
_cell_length_b 11.8214(1)
_cell_length_c 13.6272(1)
_cell_measurement_reflns_used 16539
_cell_measurement_temperature 160(1)
_cell_measurement_theta_max 78.7740
_cell_measurement_theta_min 4.9410
_cell_volume 1295.61(2)
_computing_cell_refinement 'CrysAlisPro 1.171.39.13a (Rigaku OD, 2015)'
_computing_data_collection 'CrysAlisPro 1.171.39.13a (Rigaku OD, 2015)'
_computing_data_reduction 'CrysAlisPro 1.171.39.13a (Rigaku OD, 2015)'
_computing_molecular_graphics 'Olex2 (Dolomanov et al., 2009)'
_computing_publication_material 'Olex2 (Dolomanov et al., 2009)'
_computing_structure_refinement 'ShelXL (Sheldrick, 2015b)'
_computing_structure_solution 'ShelXT (Sheldrick, 2015a)'
_diffrn_ambient_environment N~2~
_diffrn_ambient_temperature 160(1)
_diffrn_detector 'CCD plate'
_diffrn_detector_type 'Pilatus 200K'
_diffrn_measured_fraction_theta_full 1.000
_diffrn_measured_fraction_theta_max 1.000
_diffrn_measurement_details
;
List of Runs (angles in degrees, time in seconds):

  # Type    Start    End  Width  t~exp~   \w     \q     \k     \f   Frames
#--------------------------------------------------------------------------
  1  \w     36.00 124.00   0.50    3.00    --   50.71  57.00 -30.00  176
  2  \w     99.00 178.00   0.50   12.00    --  107.75 111.00-120.00  158
  3  \w     95.00 178.00   0.50   12.00    --  107.75  15.00-120.00  166
  4  \w     95.00 178.00   0.50   12.00    --  107.75  15.00 -60.00  166
  5  \w     95.00 178.00   0.50   12.00    --  107.75  15.00   0.00  166
  6  \w     95.00 178.00   0.50   12.00    --  107.75  15.00-150.00  166
  7  \w     91.00 178.00   0.50   12.00    --  107.75  61.00  30.00  174
  8  \w     94.00 178.00   0.50   12.00    --  107.75  30.00  30.00  168
  9  \w     94.00 178.00   0.50   12.00    --  107.75  30.00 120.00  168
 10  \w     94.00 178.00   0.50   12.00    --  107.75  45.00  30.00  168
 11  \w     94.00 178.00   0.50   12.00    --  107.75  30.00  90.00  168
 12  \w     94.00 178.00   0.50   12.00    --  107.75  30.00  60.00  168
 13  \w     94.00 178.00   0.50   12.00    --  107.75  45.00  60.00  168
 14  \w     92.00 178.00   0.50   12.00    --  107.75  58.00  80.00  172
 15  \w     31.00 108.00   0.50   12.00    --  107.75 -94.00-180.00  154
 16  \w     29.00  69.00   0.50   12.00    --  107.75 -30.00-150.00   80
 17  \w     32.00  77.00   0.50   12.00    --  107.75 -45.00-150.00   90
 18  \w     34.00 130.00   0.50   12.00    --  107.75 -77.00-150.00  192
 19  \w     31.00 115.00   0.50   12.00    --  107.75-111.00-180.00  168
 20  \w     32.00  77.00   0.50   12.00    --  107.75 -45.00-180.00   90
 21  \w     29.00  69.00   0.50   12.00    --  107.75 -30.00 -90.00   80
 22  \w     31.00 108.00   0.50   12.00    --  107.75 -94.00-150.00  154
 23  \w     31.00 115.00   0.50   12.00    --  107.75-111.00 -60.00  168
 24  \w     32.00  77.00   0.50   12.00    --  107.75 -45.00  60.00   90
 25  \w     31.00 115.00   0.50   12.00    --  107.75-111.00  60.00  168
 26  \w     32.00  77.00   0.50   12.00    --  107.75 -45.00 150.00   90
 27  \w     29.00  69.00   0.50   12.00    --  107.75 -30.00 150.00   80
 28  \w     31.00 108.00   0.50   12.00    --  107.75 -94.00  90.00  154
 29  \w     28.00 124.00   0.50    3.00    --   50.71  77.00-120.00  192
 30  \w     28.00 124.00   0.50    3.00    --   50.71  77.00-180.00  192
 31  \w    -63.00  27.00   0.50    3.00    --  -50.71  38.00 -90.00  180
 32  \w    -66.00  22.00   0.50    3.00    --  -50.71  57.00   0.00  176
 33  \w    -63.00  27.00   0.50    3.00    --  -50.71  38.00-180.00  180
 34  \w    -90.00  -9.00   0.50   12.00    --  -86.25 111.00 -30.00  162
 35  \w   -128.00 -39.00   0.50    3.00    --  -50.71 -38.00  30.00  178
 36  \w   -127.00 -82.00   0.50    3.00    --  -50.71 -99.00-120.00   90
 37  \w   -127.00 -82.00   0.50    3.00    --  -50.71 -99.00-180.00   90
 38  \w   -162.00 -73.00   0.50   12.00    --  -86.25 -45.00  60.00  178
 39  \w   -160.00 -72.00   0.50   12.00    --  -86.25 -55.00 105.43  176
;
_diffrn_measurement_device 'four-circle diffractometer'
_diffrn_measurement_device_type 'XtaLAB Synergy, Dualflex, Pilatus 200K'
_diffrn_measurement_method '\w scans'
_diffrn_orient_matrix_type 'CrysAlisPro convention (1999,Acta A55,543-557)'
_diffrn_orient_matrix_UB_11 0.0781732000
_diffrn_orient_matrix_UB_12 0.0724497000
_diffrn_orient_matrix_UB_13 -0.0772511000
_diffrn_orient_matrix_UB_21 -0.1588910000
_diffrn_orient_matrix_UB_22 0.0725191000
_diffrn_orient_matrix_UB_23 -0.0139004000
_diffrn_orient_matrix_UB_31 0.0730712000
_diffrn_orient_matrix_UB_32 0.0804787000
_diffrn_orient_matrix_UB_33 0.0821273000
_diffrn_radiation_monochromator mirror
_diffrn_radiation_probe x-ray
_diffrn_radiation_type CuK\a
_diffrn_radiation_wavelength 1.54184
_diffrn_reflns_av_R_equivalents 0.0344
_diffrn_reflns_av_unetI/netI 0.0174
_diffrn_reflns_Laue_measured_fraction_full 1.000
_diffrn_reflns_Laue_measured_fraction_max 1.000
_diffrn_reflns_limit_h_max 10
_diffrn_reflns_limit_h_min -10
_diffrn_reflns_limit_k_max 14
_diffrn_reflns_limit_k_min -14
_diffrn_reflns_limit_l_max 17
_diffrn_reflns_limit_l_min -15
_diffrn_reflns_number 26383
_diffrn_reflns_point_group_measured_fraction_full 1.000
_diffrn_reflns_point_group_measured_fraction_max 1.000
_diffrn_reflns_theta_full 67.684
_diffrn_reflns_theta_max 74.501
_diffrn_reflns_theta_min 4.963
_diffrn_source 'micro-focus sealed X-ray tube'
_diffrn_source_type 'PhotonJet (Cu) X-ray Source'
_exptl_absorpt_coefficient_mu 9.148
_exptl_absorpt_correction_T_max 0.863
_exptl_absorpt_correction_T_min 0.477
_exptl_absorpt_correction_type analytical
_exptl_absorpt_process_details
;
CrysAlisPro 1.171.39.13a (Rigaku Oxford Diffraction, 2015)
Analytical numeric absorption correction using a multifaceted crystal
model based on expressions derived by R.C. Clark & J.S. Reid.
(Clark, R. C. & Reid, J. S. (1995). Acta Cryst. A51, 887-897)
Empirical absorption correction using spherical harmonics,
 implemented in SCALE3 ABSPACK scaling algorithm.
;
_exptl_crystal_colour red
_exptl_crystal_density_diffrn 1.741
_exptl_crystal_description needle
_exptl_crystal_F_000 682
_exptl_crystal_recrystallization_method 'Re-crystallisation from solvent'
_exptl_crystal_size_max 0.17
_exptl_crystal_size_mid 0.03
_exptl_crystal_size_min 0.02
_refine_diff_density_max 0.952
_refine_diff_density_min -0.487
_refine_diff_density_rms 0.090
_refine_ls_extinction_method none
_refine_ls_goodness_of_fit_ref 1.081
_refine_ls_hydrogen_treatment mixed
_refine_ls_matrix_type full
_refine_ls_number_parameters 177
_refine_ls_number_reflns 2644
_refine_ls_number_restraints 2
_refine_ls_restrained_S_all 1.081
_refine_ls_R_factor_all 0.0365
_refine_ls_R_factor_gt 0.0345
_refine_ls_shift/su_max 0.001
_refine_ls_shift/su_mean 0.000
_refine_ls_structure_factor_coef Fsqd
_refine_ls_weighting_details 'w=1/[\s^2^(Fo^2^)+(0.0513P)^2^+1.6856P] where P=(Fo^2^+2Fc^2^)/3'
_refine_ls_weighting_scheme calc
_refine_ls_wR_factor_gt 0.0928
_refine_ls_wR_factor_ref 0.0942
_reflns_Friedel_coverage 0.000
_reflns_number_gt 2495
_reflns_number_total 2644
_reflns_threshold_expression 'I > 2\s(I)'
_cod_data_source_file d0cy00330a2.cif
_cod_data_source_block Co(II)-9
_cod_depositor_comments
;Adding full bibliography for 1557722--1557724.cif.

 Adding full bibliography for 1557722--1557724.cif.
;
_cod_database_code 1557724
_shelx_shelxl_version_number 2017/1
_shelx_space_group_comment
;
The symmetry employed for this shelxl refinement is uniquely defined
by the following loop, which should always be used as a source of
symmetry information in preference to the above space-group names.
They are only intended as comments.
;
_shelx_estimated_absorpt_t_max 0.838
_shelx_estimated_absorpt_t_min 0.305
_olex2_refinement_description
;
1. Fixed Uiso
 At 1.2 times of:
  All C(H) groups
 At 1.5 times of:
  All C(H,H,H) groups, All O(H,H) groups
2. Restrained distances
 O1-H1 = O2-H2A
 0.82 with sigma of 0.005
3.a Aromatic/amide H refined with riding coordinates:
 C2(H2), C3(H3), C4(H4), C7(H7), C8(H8), C9(H9)
3.b Idealised Me refined as rotating group:
 C12(H12A,H12B,H12C), C13(H13A,H13B,H13C)
;

loop_
_space_group_symop_operation_xyz
'x, y, z'
'-x+1/2, y+1/2, -z+1/2'
'-x, -y, -z'
'x-1/2, -y-1/2, z-1/2'

loop_
_atom_site_label
_atom_site_type_symbol
_atom_site_fract_x
_atom_site_fract_y
_atom_site_fract_z
_atom_site_U_iso_or_equiv
_atom_site_adp_type
_atom_site_occupancy
_atom_site_site_symmetry_order
_atom_site_calc_flag
_atom_site_refinement_flags_posn
_atom_site_refinement_flags_adp
_atom_site_refinement_flags_occupancy
_atom_site_disorder_assembly
_atom_site_disorder_group
Br1 Br 0.62172(4) 0.66795(3) 0.38496(2) 0.03544(13) Uani 1 1 d . . . . .
C1 C 0.6252(3) 0.3145(3) 0.3835(2) 0.0318(6) Uani 1 1 d . . . . .
C2 C 0.7416(4) 0.2307(3) 0.3689(2) 0.0384(7) Uani 1 1 d . . . . .
H2 H 0.720514 0.178672 0.318010 0.046 Uiso 1 1 calc R . . . .
C3 C 0.8869(4) 0.2250(3) 0.4296(3) 0.0417(7) Uani 1 1 d . . . . .
H3 H 0.964989 0.169338 0.420121 0.050 Uiso 1 1 calc R . . . .
C4 C 0.9168(4) 0.3026(3) 0.5051(2) 0.0346(6) Uani 1 1 d . . . . .
H4 H 1.014602 0.299948 0.547282 0.042 Uiso 1 1 calc R . . . .
C5 C 0.7979(3) 0.3843(2) 0.5165(2) 0.0275(6) Uani 1 1 d . . . . .
C6 C 0.8165(3) 0.4714(2) 0.5933(2) 0.0266(5) Uani 1 1 d . . . . .
C7 C 0.9635(4) 0.4912(2) 0.6518(2) 0.0316(6) Uani 1 1 d . . . . .
H7 H 1.057781 0.448177 0.644478 0.038 Uiso 1 1 calc R . . . .
C8 C 0.9670(4) 0.5762(3) 0.7211(2) 0.0366(7) Uani 1 1 d . . . . .
H8 H 1.064651 0.591953 0.760791 0.044 Uiso 1 1 calc R . . . .
C9 C 0.8251(4) 0.6376(3) 0.7312(2) 0.0365(7) Uani 1 1 d . . . . .
H9 H 0.826159 0.694532 0.778315 0.044 Uiso 1 1 calc R . . . .
C10 C 0.6801(4) 0.6143(3) 0.6707(2) 0.0316(6) Uani 1 1 d . . . . .
C11 C 0.5210(4) 0.6742(3) 0.6955(2) 0.0380(7) Uani 1 1 d . . . . .
C12 C 0.4567(4) 0.6083(4) 0.7824(2) 0.0469(8) Uani 1 1 d . . . . .
H12A H 0.543182 0.603872 0.835916 0.070 Uiso 1 1 calc GR . . . .
H12B H 0.424689 0.533341 0.761050 0.070 Uiso 1 1 calc GR . . . .
H12C H 0.362329 0.646896 0.803991 0.070 Uiso 1 1 calc GR . . . .
Co1 Co 0.500000 0.500000 0.500000 0.02586(17) Uani 1 2 d S T P . .
N1 N 0.6764(3) 0.5338(2) 0.60118(17) 0.0269(5) Uani 1 1 d . . . . .
N2 N 0.6520(3) 0.3892(2) 0.45735(17) 0.0272(5) Uani 1 1 d . . . . .
O1 O 0.5643(3) 0.7835(2) 0.7329(2) 0.0505(6) Uani 1 1 d D . . . .
C13 C 0.7110(8) 0.9634(5) 0.5102(4) 0.0810(15) Uani 1 1 d . . . . .
H13A H 0.628181 0.973292 0.455310 0.121 Uiso 1 1 calc GR . . . .
H13B H 0.819235 0.961393 0.486998 0.121 Uiso 1 1 calc GR . . . .
H13C H 0.705406 1.025196 0.555449 0.121 Uiso 1 1 calc GR . . . .
O2 O 0.6819(5) 0.8609(3) 0.5586(3) 0.0735(9) Uani 1 1 d D . . . .
H1 H 0.601(8) 0.808(5) 0.683(3) 0.110 Uiso 1 1 d DR . . . .
H2A H 0.648(8) 0.815(4) 0.516(3) 0.110 Uiso 1 1 d DR . . . .

loop_
_atom_site_aniso_label
_atom_site_aniso_U_11
_atom_site_aniso_U_22
_atom_site_aniso_U_33
_atom_site_aniso_U_23
_atom_site_aniso_U_13
_atom_site_aniso_U_12
Br1 0.02632(18) 0.0450(2) 0.03541(19) 0.00876(13) 0.00507(12) 0.00245(12)
C1 0.0290(15) 0.0374(15) 0.0295(14) -0.0047(11) 0.0060(12) 0.0028(11)
C2 0.0415(17) 0.0358(15) 0.0391(16) -0.0071(13) 0.0106(13) 0.0057(13)
C3 0.0375(16) 0.0369(16) 0.0517(19) 0.0001(14) 0.0092(14) 0.0117(13)
C4 0.0248(14) 0.0376(16) 0.0414(16) 0.0062(13) 0.0032(12) 0.0056(12)
C5 0.0216(12) 0.0326(14) 0.0289(13) 0.0068(11) 0.0046(10) 0.0005(11)
C6 0.0199(12) 0.0329(13) 0.0269(13) 0.0070(11) 0.0020(10) -0.0005(11)
C7 0.0203(13) 0.0392(16) 0.0350(15) 0.0095(12) 0.0009(11) -0.0021(11)
C8 0.0252(14) 0.0491(18) 0.0337(15) 0.0048(13) -0.0060(11) -0.0110(13)
C9 0.0345(16) 0.0442(17) 0.0298(15) -0.0050(13) -0.0020(12) -0.0073(13)
C10 0.0294(14) 0.0386(15) 0.0263(14) -0.0037(11) -0.0003(11) -0.0014(12)
C11 0.0352(16) 0.0441(17) 0.0343(16) -0.0104(13) 0.0010(13) -0.0008(13)
C12 0.0387(17) 0.069(2) 0.0332(16) -0.0029(16) 0.0052(14) 0.0023(16)
Co1 0.0182(3) 0.0356(4) 0.0232(3) -0.0050(2) -0.0007(2) 0.0039(2)
N1 0.0218(11) 0.0344(12) 0.0243(11) -0.0003(9) 0.0019(9) 0.0015(9)
N2 0.0213(10) 0.0346(12) 0.0257(11) -0.0007(9) 0.0022(9) 0.0015(9)
O1 0.0451(14) 0.0495(14) 0.0557(16) -0.0254(12) -0.0003(12) -0.0031(11)
C13 0.096(4) 0.065(3) 0.080(3) 0.000(3) 0.001(3) -0.001(3)
O2 0.098(3) 0.0563(18) 0.067(2) -0.0037(15) 0.0106(19) -0.0150(18)

loop_
_atom_type_symbol
_atom_type_description
_atom_type_scat_dispersion_real
_atom_type_scat_dispersion_imag
_atom_type_scat_source
C C 0.0181 0.0091 'International Tables Vol C Tables 4.2.6.8 and 6.1.1.4'
H H 0.0000 0.0000 'International Tables Vol C Tables 4.2.6.8 and 6.1.1.4'
Br Br -0.6763 1.2805 'International Tables Vol C Tables 4.2.6.8 and 6.1.1.4'
Co Co -2.3653 3.6143 'International Tables Vol C Tables 4.2.6.8 and 6.1.1.4'
N N 0.0311 0.0180 'International Tables Vol C Tables 4.2.6.8 and 6.1.1.4'
O O 0.0492 0.0322 'International Tables Vol C Tables 4.2.6.8 and 6.1.1.4'

loop_
_exptl_crystal_face_index_h
_exptl_crystal_face_index_k
_exptl_crystal_face_index_l
_exptl_crystal_face_perp_dist
0 1 1 0.0201
5 -1 -3 0.0701
-5 1 3 0.0861
0 1 -1 0.0044
0 -1 1 0.0124
0 -1 -1 0.0111

loop_
_geom_angle_atom_site_label_1
_geom_angle_atom_site_label_2
_geom_angle_atom_site_label_3
_geom_angle
_geom_angle_site_symmetry_1
_geom_angle_site_symmetry_3
_geom_angle_publ_flag
C2 C1 C11 116.6(3) . 3_666 ?
N2 C1 C2 121.0(3) . . ?
N2 C1 C11 121.9(3) . 3_666 ?
C1 C2 H2 120.0 . . ?
C3 C2 C1 119.9(3) . . ?
C3 C2 H2 120.0 . . ?
C2 C3 H3 120.2 . . ?
C2 C3 C4 119.5(3) . . ?
C4 C3 H3 120.2 . . ?
C3 C4 H4 120.8 . . ?
C3 C4 C5 118.4(3) . . ?
C5 C4 H4 120.8 . . ?
C4 C5 C6 123.3(3) . . ?
N2 C5 C4 122.3(3) . . ?
N2 C5 C6 114.4(2) . . ?
C7 C6 C5 123.5(3) . . ?
N1 C6 C5 114.2(2) . . ?
N1 C6 C7 122.3(3) . . ?
C6 C7 H7 120.8 . . ?
C8 C7 C6 118.5(3) . . ?
C8 C7 H7 120.8 . . ?
C7 C8 H8 120.2 . . ?
C9 C8 C7 119.6(3) . . ?
C9 C8 H8 120.2 . . ?
C8 C9 H9 120.1 . . ?
C8 C9 C10 119.9(3) . . ?
C10 C9 H9 120.1 . . ?
C9 C10 C11 117.0(3) . . ?
N1 C10 C9 121.1(3) . . ?
N1 C10 C11 121.5(3) . . ?
C1 C11 C10 119.5(3) 3_666 . ?
C1 C11 C12 106.8(3) 3_666 . ?
C10 C11 C12 106.8(3) . . ?
O1 C11 C1 108.6(3) . 3_666 ?
O1 C11 C10 108.5(3) . . ?
O1 C11 C12 105.8(3) . . ?
C11 C12 H12A 109.5 . . ?
C11 C12 H12B 109.5 . . ?
C11 C12 H12C 109.5 . . ?
H12A C12 H12B 109.5 . . ?
H12A C12 H12C 109.5 . . ?
H12B C12 H12C 109.5 . . ?
Br1 Co1 Br1 180.0 3_666 . ?
N1 Co1 Br1 91.32(7) 3_666 . ?
N1 Co1 Br1 88.68(7) . . ?
N1 Co1 Br1 88.68(7) 3_666 3_666 ?
N1 Co1 Br1 91.32(7) . 3_666 ?
N1 Co1 N1 180.0 . 3_666 ?
N1 Co1 N2 95.28(10) . 3_666 ?
N1 Co1 N2 95.28(10) 3_666 . ?
N1 Co1 N2 84.72(10) 3_666 3_666 ?
N1 Co1 N2 84.72(10) . . ?
N2 Co1 Br1 87.54(7) 3_666 . ?
N2 Co1 Br1 87.54(7) . 3_666 ?
N2 Co1 Br1 92.46(7) . . ?
N2 Co1 Br1 92.46(7) 3_666 3_666 ?
N2 Co1 N2 180.00(10) 3_666 . ?
C6 N1 Co1 113.11(19) . . ?
C10 N1 C6 118.6(2) . . ?
C10 N1 Co1 128.0(2) . . ?
C1 N2 C5 118.8(2) . . ?
C1 N2 Co1 127.94(19) . . ?
C5 N2 Co1 113.05(19) . . ?
C11 O1 H1 96(5) . . ?
H13A C13 H13B 109.5 . . ?
H13A C13 H13C 109.5 . . ?
H13B C13 H13C 109.5 . . ?
O2 C13 H13A 109.5 . . ?
O2 C13 H13B 109.5 . . ?
O2 C13 H13C 109.5 . . ?
C13 O2 H2A 107(5) . . ?

loop_
_geom_bond_atom_site_label_1
_geom_bond_atom_site_label_2
_geom_bond_distance
_geom_bond_site_symmetry_2
_geom_bond_publ_flag
Br1 Co1 2.7707(3) . ?
C1 C2 1.395(4) . ?
C1 C11 1.523(4) 3_666 ?
C1 N2 1.340(4) . ?
C2 H2 0.9300 . ?
C2 C3 1.369(5) . ?
C3 H3 0.9300 . ?
C3 C4 1.381(5) . ?
C4 H4 0.9300 . ?
C4 C5 1.382(4) . ?
C5 C6 1.465(4) . ?
C5 N2 1.362(3) . ?
C6 C7 1.383(4) . ?
C6 N1 1.365(4) . ?
C7 H7 0.9300 . ?
C7 C8 1.377(5) . ?
C8 H8 0.9300 . ?
C8 C9 1.376(5) . ?
C9 H9 0.9300 . ?
C9 C10 1.391(4) . ?
C10 C11 1.535(4) . ?
C10 N1 1.341(4) . ?
C11 C12 1.550(5) . ?
C11 O1 1.420(4) . ?
C12 H12A 0.9600 . ?
C12 H12B 0.9600 . ?
C12 H12C 0.9600 . ?
Co1 N1 1.923(2) 3_666 ?
Co1 N1 1.923(2) . ?
Co1 N2 1.925(2) 3_666 ?
Co1 N2 1.925(2) . ?
O1 H1 0.824(5) . ?
C13 H13A 0.9600 . ?
C13 H13B 0.9600 . ?
C13 H13C 0.9600 . ?
C13 O2 1.410(6) . ?
O2 H2A 0.821(5) . ?

loop_
_geom_hbond_atom_site_label_D
_geom_hbond_atom_site_label_H
_geom_hbond_atom_site_label_A
_geom_hbond_distance_DH
_geom_hbond_distance_HA
_geom_hbond_distance_DA
_geom_hbond_angle_DHA
_geom_hbond_site_symmetry_A
_geom_hbond_publ_flag
O1 H1 O2 0.824(5) 1.976(8) 2.799(5) 177(7) . yes
O2 H2A Br1 0.821(5) 2.484(18) 3.287(3) 166(7) . yes
